data_2243968
loop_
_publ_author_name
'Yennawar, Hemant P.'
'Medica, Joseph J.'
'Silverberg, Lee J.'

_publ_section_title
;
 Synthesis and crystal structure of racemic
 (<i>R</i>*,<i>R</i>*)-2,2'-(1,4-phenylene)bis(3-phenyl-2,3,5,6-tetrahydro-4<i>H</i>-1,3-thiazin-4-one)
;
_journal_coeditor_code HB7986
_journal_issue 12
_journal_name_full 'Acta Crystallographica Section E'
_journal_page_first 1263
_journal_page_last 1266
_journal_paper_doi 10.1107/S2056989021011592
_journal_volume 77
_journal_year 2021
_chemical_formula_iupac 'C26 H24 N2 O2 S2'
_chemical_formula_moiety 'C26 H24 N2 O2 S2'
_chemical_formula_sum 'C26 H24 N2 O2 S2'
_chemical_formula_weight 460.59
_chemical_name_common
(<i>R</i>*,<i>R</i>*)-2,2'-(1,4-Phenylene)bis(3-phenyl-2,3,5,6-tetrahydro-4<i>H</i>-1,3-thiazin-4-one)
_chemical_name_systematic
(<i>R</i>,<i>R</i>)/(<i>S</i>,<i>S</i>)-2,2'-(1,4-Phenylene)bis(3-phenyl-3,4,5,6-tetrahydro-2<i>H</i>-1,3-thiazin-4-one)
_space_group_crystal_system orthorhombic
_space_group_IT_number 61
_space_group_name_Hall '-P 2ac 2ab'
_space_group_name_H-M_alt 'P b c a'
_atom_sites_solution_hydrogens geom
_audit_creation_method SHELXL-2018/3
_cell_angle_alpha 90
_cell_angle_beta 90
_cell_angle_gamma 90
_cell_formula_units_Z 8
_cell_length_a 9.6963(3)
_cell_length_b 17.6307(4)
_cell_length_c 25.7044(6)
_cell_measurement_reflns_used 13210
_cell_measurement_temperature 173(2)
_cell_measurement_theta_max 74.6910
_cell_measurement_theta_min 3.0350
_cell_volume 4394.2(2)
_computing_cell_refinement
;
CrysAlisPro (Rigaku OD, 2021)
;
_computing_data_collection
;
CrysAlisPro (Rigaku OD, 2021)
;
_computing_data_reduction
;
CrysAlisPro  (Rigaku OD, 2021)
;
_computing_molecular_graphics
;
<i>OLEX2</i> (Dolomanov <i>et al.</i>, 2009)
;
_computing_publication_material
;
<i>OLEX2</i> (Dolomanov <i>et al.</i>, 2009)
;
_computing_structure_refinement
;
<i>SHELXL2018/3</i> (Sheldrick, 2015b)
;
_computing_structure_solution
;
<i>SHELXT2018</i> (Sheldrick, 2015a)
;
_diffrn_ambient_temperature 173(2)
_diffrn_detector 'Hybrid Pixel Array Detector'
_diffrn_detector_area_resol_mean 10.0000
_diffrn_measured_fraction_theta_full 0.999
_diffrn_measured_fraction_theta_max 0.953
_diffrn_measurement_device 'four-circle diffractometer'
_diffrn_measurement_device_type
;
ROD, Synergy Custom system, HyPix-Arc 150
;
_diffrn_measurement_method '\w scans'
_diffrn_radiation_type CuK\a
_diffrn_radiation_wavelength 1.54184
_diffrn_reflns_av_R_equivalents 0.0345
_diffrn_reflns_av_unetI/netI 0.0242
_diffrn_reflns_limit_h_max 10
_diffrn_reflns_limit_h_min -11
_diffrn_reflns_limit_k_max 21
_diffrn_reflns_limit_k_min -21
_diffrn_reflns_limit_l_max 22
_diffrn_reflns_limit_l_min -31
_diffrn_reflns_number 16911
_diffrn_reflns_theta_full 67.684
_diffrn_reflns_theta_max 75.194
_diffrn_reflns_theta_min 3.439
_diffrn_source 'Rotating-anode X-ray tube'
_exptl_absorpt_coefficient_mu 2.412
_exptl_absorpt_correction_T_max 0.81
_exptl_absorpt_correction_T_min 0.59
_exptl_absorpt_correction_type gaussian
_exptl_absorpt_process_details
;
(CrysalisPro; Rigaku OD, 2021)
;
_exptl_crystal_colour colorless
_exptl_crystal_density_diffrn 1.392
_exptl_crystal_description block
_exptl_crystal_F_000 1936
_exptl_crystal_size_max 0.339
_exptl_crystal_size_mid 0.304
_exptl_crystal_size_min 0.161
_refine_diff_density_max 0.338
_refine_diff_density_min -0.301
_refine_ls_extinction_coef 0.00067(6)
_refine_ls_extinction_expression Fc^*^=kFc[1+0.001xFc^2^\l^3^/sin(2\q)]^-1/4^
_refine_ls_extinction_method
;
SHELXL2018/3 (Sheldrick 2015b)
;
_refine_ls_goodness_of_fit_ref 1.050
_refine_ls_hydrogen_treatment constr
_refine_ls_matrix_type full
_refine_ls_number_parameters 290
_refine_ls_number_reflns 4317
_refine_ls_number_restraints 0
_refine_ls_restrained_S_all 1.050
_refine_ls_R_factor_all 0.0430
_refine_ls_R_factor_gt 0.0397
_refine_ls_shift/su_max 0.000
_refine_ls_shift/su_mean 0.000
_refine_ls_structure_factor_coef Fsqd
_refine_ls_weighting_details 'w=1/[\s^2^(Fo^2^)+(0.0430P)^2^+2.8735P] where P=(Fo^2^+2Fc^2^)/3'
_refine_ls_weighting_scheme calc
_refine_ls_wR_factor_gt 0.0995
_refine_ls_wR_factor_ref 0.1015
_reflns_number_gt 3910
_reflns_number_total 4317
_reflns_threshold_expression 'I > 2\s(I)'
_cod_data_source_file hb7986sup1.cif
_cod_data_source_block I
_cod_original_cell_volume 4394.22(19)
_cod_database_code 2243968
_shelx_space_group_comment
;
The symmetry employed for this shelxl refinement is uniquely defined
by the following loop, which should always be used as a source of
symmetry information in preference to the above space-group names.
They are only intended as comments.
;
_shelx_estimated_absorpt_t_min 0.495
_shelx_estimated_absorpt_t_max 0.697

loop_
_space_group_symop_operation_xyz
'x, y, z'
'-x+1/2, -y, z+1/2'
'x+1/2, -y+1/2, -z'
'-x, y+1/2, -z+1/2'
'-x, -y, -z'
'x-1/2, y, -z-1/2'
'-x-1/2, y-1/2, z'
'x, -y-1/2, z-1/2'

loop_
_atom_site_type_symbol
_atom_site_label
_atom_site_fract_x
_atom_site_fract_y
_atom_site_fract_z
_atom_site_U_iso_or_equiv
_atom_site_adp_type
_atom_site_calc_flag
_atom_site_occupancy
_atom_site_disorder_assembly
_atom_site_disorder_group
S S1 0.03452(5) 0.15757(3) 0.35406(2) 0.03576(14) Uani d 1 . .
S S2 0.74104(5) 0.23378(3) 0.26135(2) 0.03303(14) Uani d 1 . .
O O1 0.17980(17) -0.07596(8) 0.34004(5) 0.0405(4) Uani d 1 . .
O O2 0.73414(19) 0.44837(8) 0.33902(6) 0.0498(4) Uani d 1 . .
N N1 0.17158(16) 0.03164(8) 0.38871(6) 0.0285(3) Uani d 1 . .
N N2 0.74004(16) 0.32127(9) 0.34850(6) 0.0282(3) Uani d 1 . .
C C1 0.17917(19) 0.11440(10) 0.38934(7) 0.0283(4) Uani d 1 . .
H H1 0.166679 0.129095 0.425801 0.034 Uiso calc 1 . .
C C2 0.0161(2) 0.09064(12) 0.30065(8) 0.0396(5) Uani d 1 . .
H H2A -0.063280 0.058472 0.306954 0.048 Uiso calc 1 . .
H H2B 0.000097 0.118287 0.268585 0.048 Uiso calc 1 . .
C C3 0.1439(2) 0.04154(11) 0.29466(7) 0.0351(4) Uani d 1 . .
H H3A 0.133360 0.009144 0.264420 0.042 Uiso calc 1 . .
H H3B 0.223572 0.073762 0.289008 0.042 Uiso calc 1 . .
C C4 0.1679(2) -0.00726(11) 0.34247(7) 0.0315(4) Uani d 1 . .
C C5 0.1762(2) -0.00729(10) 0.43785(7) 0.0289(4) Uani d 1 . .
C C6 0.0811(2) -0.06443(10) 0.44850(8) 0.0330(4) Uani d 1 . .
H H6 0.015814 -0.078494 0.423799 0.040 Uiso calc 1 . .
C C7 0.0854(2) -0.09993(11) 0.49658(8) 0.0401(5) Uani d 1 . .
H H7 0.023888 -0.139005 0.503783 0.048 Uiso calc 1 . .
C C8 0.1797(3) -0.07817(12) 0.53393(8) 0.0441(5) Uani d 1 . .
H H8 0.181054 -0.102412 0.566059 0.053 Uiso calc 1 . .
C C9 0.2717(2) -0.02062(12) 0.52368(8) 0.0417(5) Uani d 1 . .
H H9 0.334019 -0.005143 0.549063 0.050 Uiso calc 1 . .
C C10 0.2710(2) 0.01427(11) 0.47510(8) 0.0351(4) Uani d 1 . .
H H10 0.334578 0.052247 0.467703 0.042 Uiso calc 1 . .
C C11 0.31846(18) 0.14655(10) 0.37342(6) 0.0257(4) Uani d 1 . .
C C12 0.33492(19) 0.22501(10) 0.37044(7) 0.0262(4) Uani d 1 . .
H H12 0.259894 0.256443 0.377028 0.031 Uiso calc 1 . .
C C13 0.46121(18) 0.25695(10) 0.35783(6) 0.0262(4) Uani d 1 . .
H H13 0.470079 0.309434 0.356459 0.031 Uiso calc 1 . .
C C14 0.57488(19) 0.21130(10) 0.34719(6) 0.0251(4) Uani d 1 . .
C C15 0.5598(2) 0.13267(10) 0.35063(7) 0.0289(4) Uani d 1 . .
H H15 0.634864 0.101322 0.343891 0.035 Uiso calc 1 . .
C C16 0.4333(2) 0.10086(10) 0.36410(7) 0.0302(4) Uani d 1 . .
H H16 0.425202 0.048454 0.366908 0.036 Uiso calc 1 . .
C C17 0.71351(19) 0.24304(10) 0.33082(7) 0.0267(4) Uani d 1 . .
H H17 0.783403 0.211186 0.347587 0.032 Uiso calc 1 . .
C C18 0.6139(2) 0.30351(11) 0.24347(7) 0.0362(4) Uani d 1 . .
H H18A 0.612491 0.308869 0.205912 0.043 Uiso calc 1 . .
H H18B 0.523504 0.286260 0.254475 0.043 Uiso calc 1 . .
C C19 0.6438(3) 0.37990(12) 0.26799(8) 0.0437(5) Uani d 1 . .
H H19A 0.703209 0.407306 0.244148 0.052 Uiso calc 1 . .
H H19B 0.557206 0.407369 0.269383 0.052 Uiso calc 1 . .
C C20 0.7086(2) 0.38557(11) 0.32129(7) 0.0344(4) Uani d 1 . .
C C21 0.81722(19) 0.32632(10) 0.39613(7) 0.0292(4) Uani d 1 . .
C C22 0.7625(2) 0.29558(11) 0.44129(7) 0.0370(5) Uani d 1 . .
H H22 0.672942 0.276680 0.441353 0.044 Uiso calc 1 . .
C C23 0.8408(3) 0.29297(12) 0.48625(8) 0.0495(6) Uani d 1 . .
H H23 0.804317 0.271700 0.516364 0.059 Uiso calc 1 . .
C C24 0.9725(3) 0.32179(13) 0.48645(10) 0.0544(7) Uani d 1 . .
H H24 1.024965 0.320241 0.516726 0.065 Uiso calc 1 . .
C C25 1.0268(3) 0.35300(14) 0.44176(11) 0.0533(6) Uani d 1 . .
H H25 1.115824 0.372603 0.442092 0.064 Uiso calc 1 . .
C C26 0.9499(2) 0.35544(12) 0.39634(9) 0.0408(5) Uani d 1 . .
H H26 0.987103 0.376435 0.366260 0.049 Uiso calc 1 . .

loop_
_atom_site_aniso_label
_atom_site_aniso_U_11
_atom_site_aniso_U_22
_atom_site_aniso_U_33
_atom_site_aniso_U_12
_atom_site_aniso_U_13
_atom_site_aniso_U_23
S1 0.0283(2) 0.0316(2) 0.0474(3) 0.00307(19) 0.0025(2) 0.0052(2)
S2 0.0318(3) 0.0391(3) 0.0282(2) -0.0025(2) 0.00399(18) -0.00733(18)
O1 0.0579(10) 0.0262(7) 0.0374(7) -0.0022(7) 0.0097(7) -0.0020(6)
O2 0.0725(11) 0.0269(7) 0.0501(9) -0.0046(7) -0.0080(8) -0.0010(6)
N1 0.0342(8) 0.0225(7) 0.0286(7) -0.0038(6) 0.0052(6) 0.0026(6)
N2 0.0314(8) 0.0254(8) 0.0277(7) -0.0048(6) -0.0017(6) -0.0021(6)
C1 0.0321(10) 0.0225(8) 0.0304(9) -0.0007(7) 0.0045(8) 0.0019(7)
C2 0.0385(11) 0.0382(11) 0.0421(11) -0.0035(9) -0.0049(9) 0.0039(9)
C3 0.0407(11) 0.0331(10) 0.0313(10) -0.0044(8) 0.0014(8) 0.0012(8)
C4 0.0329(10) 0.0285(9) 0.0330(9) -0.0039(8) 0.0064(8) 0.0002(8)
C5 0.0346(10) 0.0229(8) 0.0290(9) 0.0015(7) 0.0058(8) 0.0015(7)
C6 0.0379(10) 0.0261(9) 0.0351(10) -0.0013(8) 0.0095(8) -0.0002(8)
C7 0.0504(13) 0.0279(9) 0.0420(11) 0.0014(9) 0.0165(10) 0.0067(8)
C8 0.0612(15) 0.0378(11) 0.0332(10) 0.0099(10) 0.0122(10) 0.0095(9)
C9 0.0518(13) 0.0408(11) 0.0326(10) 0.0060(10) -0.0011(9) -0.0002(9)
C10 0.0400(11) 0.0298(9) 0.0356(10) -0.0005(8) 0.0029(8) 0.0022(8)
C11 0.0288(9) 0.0252(8) 0.0231(8) -0.0007(7) 0.0004(7) 0.0017(7)
C12 0.0288(9) 0.0234(8) 0.0265(8) 0.0026(7) 0.0007(7) 0.0001(7)
C13 0.0305(9) 0.0220(8) 0.0262(8) -0.0010(7) -0.0015(7) 0.0009(7)
C14 0.0280(9) 0.0256(9) 0.0219(8) -0.0018(7) -0.0023(7) -0.0003(6)
C15 0.0294(9) 0.0241(9) 0.0332(9) 0.0030(7) 0.0014(7) -0.0005(7)
C16 0.0341(10) 0.0208(8) 0.0356(9) 0.0009(7) 0.0033(8) 0.0023(7)
C17 0.0281(9) 0.0252(8) 0.0267(8) -0.0015(7) -0.0022(7) -0.0027(7)
C18 0.0369(11) 0.0454(11) 0.0264(9) -0.0007(9) -0.0027(8) 0.0000(8)
C19 0.0611(15) 0.0363(11) 0.0338(10) 0.0019(10) -0.0029(10) 0.0048(8)
C20 0.0409(11) 0.0306(10) 0.0319(9) -0.0011(8) 0.0023(8) 0.0012(8)
C21 0.0311(9) 0.0266(8) 0.0301(9) 0.0000(7) -0.0038(8) -0.0064(7)
C22 0.0467(12) 0.0331(10) 0.0312(10) -0.0020(9) -0.0043(9) -0.0030(8)
C23 0.0799(18) 0.0361(11) 0.0324(11) 0.0070(11) -0.0132(11) -0.0047(9)
C24 0.0692(17) 0.0415(12) 0.0526(14) 0.0158(12) -0.0321(13) -0.0159(11)
C25 0.0395(12) 0.0482(13) 0.0723(16) 0.0015(10) -0.0205(12) -0.0260(12)
C26 0.0372(11) 0.0368(10) 0.0485(12) -0.0057(9) 0.0006(9) -0.0121(9)

loop_
_atom_type_symbol
_atom_type_description
_atom_type_scat_dispersion_real
_atom_type_scat_dispersion_imag
_atom_type_scat_source
C C 0.0181 0.0091 'International Tables Vol C Tables 4.2.6.8 and 6.1.1.4'
H H 0.0000 0.0000 'International Tables Vol C Tables 4.2.6.8 and 6.1.1.4'
N N 0.0311 0.0180 'International Tables Vol C Tables 4.2.6.8 and 6.1.1.4'
O O 0.0492 0.0322 'International Tables Vol C Tables 4.2.6.8 and 6.1.1.4'
S S 0.3331 0.5567 'International Tables Vol C Tables 4.2.6.8 and 6.1.1.4'

loop_
_geom_angle_atom_site_label_1
_geom_angle_atom_site_label_2
_geom_angle_atom_site_label_3
_geom_angle_site_symmetry_1
_geom_angle_site_symmetry_3
_geom_angle
_geom_angle_publ_flag
C2 S1 C1 . . 100.30(9) ?
C18 S2 C17 . . 95.12(9) ?
C4 N1 C5 . . 121.52(15) ?
C4 N1 C1 . . 120.65(15) ?
C5 N1 C1 . . 117.73(14) ?
C20 N2 C21 . . 120.05(15) ?
C20 N2 C17 . . 125.39(15) ?
C21 N2 C17 . . 114.27(14) ?
N1 C1 C11 . . 114.46(15) ?
N1 C1 S1 . . 111.73(13) ?
C11 C1 S1 . . 113.03(12) ?
N1 C1 H1 . . 105.6 ?
C11 C1 H1 . . 105.6 ?
S1 C1 H1 . . 105.6 ?
C3 C2 S1 . . 111.48(14) ?
C3 C2 H2A . . 109.3 ?
S1 C2 H2A . . 109.3 ?
C3 C2 H2B . . 109.3 ?
S1 C2 H2B . . 109.3 ?
H2A C2 H2B . . 108.0 ?
C4 C3 C2 . . 111.48(16) ?
C4 C3 H3A . . 109.3 ?
C2 C3 H3A . . 109.3 ?
C4 C3 H3B . . 109.3 ?
C2 C3 H3B . . 109.3 ?
H3A C3 H3B . . 108.0 ?
O1 C4 N1 . . 122.58(17) ?
O1 C4 C3 . . 122.46(17) ?
N1 C4 C3 . . 114.94(16) ?
C10 C5 C6 . . 120.24(18) ?
C10 C5 N1 . . 119.90(16) ?
C6 C5 N1 . . 119.81(17) ?
C7 C6 C5 . . 118.79(19) ?
C7 C6 H6 . . 120.6 ?
C5 C6 H6 . . 120.6 ?
C8 C7 C6 . . 121.00(19) ?
C8 C7 H7 . . 119.5 ?
C6 C7 H7 . . 119.5 ?
C9 C8 C7 . . 120.08(19) ?
C9 C8 H8 . . 120.0 ?
C7 C8 H8 . . 120.0 ?
C8 C9 C10 . . 119.6(2) ?
C8 C9 H9 . . 120.2 ?
C10 C9 H9 . . 120.2 ?
C5 C10 C9 . . 120.27(19) ?
C5 C10 H10 . . 119.9 ?
C9 C10 H10 . . 119.9 ?
C12 C11 C16 . . 118.17(16) ?
C12 C11 C1 . . 119.09(16) ?
C16 C11 C1 . . 122.66(15) ?
C13 C12 C11 . . 121.12(17) ?
C13 C12 H12 . . 119.4 ?
C11 C12 H12 . . 119.4 ?
C12 C13 C14 . . 120.70(16) ?
C12 C13 H13 . . 119.6 ?
C14 C13 H13 . . 119.6 ?
C13 C14 C15 . . 118.60(17) ?
C13 C14 C17 . . 122.92(16) ?
C15 C14 C17 . . 118.47(16) ?
C16 C15 C14 . . 120.49(17) ?
C16 C15 H15 . . 119.8 ?
C14 C15 H15 . . 119.8 ?
C15 C16 C11 . . 120.88(16) ?
C15 C16 H16 . . 119.6 ?
C11 C16 H16 . . 119.6 ?
N2 C17 C14 . . 114.48(15) ?
N2 C17 S2 . . 111.22(12) ?
C14 C17 S2 . . 111.76(12) ?
N2 C17 H17 . . 106.2 ?
C14 C17 H17 . . 106.2 ?
S2 C17 H17 . . 106.2 ?
C19 C18 S2 . . 111.69(15) ?
C19 C18 H18A . . 109.3 ?
S2 C18 H18A . . 109.3 ?
C19 C18 H18B . . 109.3 ?
S2 C18 H18B . . 109.3 ?
H18A C18 H18B . . 107.9 ?
C20 C19 C18 . . 121.05(17) ?
C20 C19 H19A . . 107.1 ?
C18 C19 H19A . . 107.1 ?
C20 C19 H19B . . 107.1 ?
C18 C19 H19B . . 107.1 ?
H19A C19 H19B . . 106.8 ?
O2 C20 N2 . . 121.00(18) ?
O2 C20 C19 . . 118.84(18) ?
N2 C20 C19 . . 120.15(17) ?
C26 C21 C22 . . 119.81(19) ?
C26 C21 N2 . . 120.64(18) ?
C22 C21 N2 . . 119.31(17) ?
C23 C22 C21 . . 120.1(2) ?
C23 C22 H22 . . 119.9 ?
C21 C22 H22 . . 119.9 ?
C24 C23 C22 . . 120.1(2) ?
C24 C23 H23 . . 120.0 ?
C22 C23 H23 . . 120.0 ?
C23 C24 C25 . . 120.0(2) ?
C23 C24 H24 . . 120.0 ?
C25 C24 H24 . . 120.0 ?
C24 C25 C26 . . 120.6(2) ?
C24 C25 H25 . . 119.7 ?
C26 C25 H25 . . 119.7 ?
C21 C26 C25 . . 119.4(2) ?
C21 C26 H26 . . 120.3 ?
C25 C26 H26 . . 120.3 ?

loop_
_geom_bond_atom_site_label_1
_geom_bond_atom_site_label_2
_geom_bond_site_symmetry_2
_geom_bond_distance
_geom_bond_publ_flag
S1 C2 . 1.819(2) ?
S1 C1 . 1.8355(19) ?
S2 C18 . 1.801(2) ?
S2 C17 . 1.8130(18) ?
O1 C4 . 1.218(2) ?
O2 C20 . 1.223(2) ?
N1 C4 . 1.373(2) ?
N1 C5 . 1.438(2) ?
N1 C1 . 1.461(2) ?
N2 C20 . 1.367(2) ?
N2 C21 . 1.438(2) ?
N2 C17 . 1.475(2) ?
C1 C11 . 1.521(2) ?
C1 H1 . 0.9800 ?
C2 C3 . 1.519(3) ?
C2 H2A . 0.9700 ?
C2 H2B . 0.9700 ?
C3 C4 . 1.518(3) ?
C3 H3A . 0.9700 ?
C3 H3B . 0.9700 ?
C5 C10 . 1.380(3) ?
C5 C6 . 1.393(3) ?
C6 C7 . 1.386(3) ?
C6 H6 . 0.9300 ?
C7 C8 . 1.380(3) ?
C7 H7 . 0.9300 ?
C8 C9 . 1.377(3) ?
C8 H8 . 0.9300 ?
C9 C10 . 1.392(3) ?
C9 H9 . 0.9300 ?
C10 H10 . 0.9300 ?
C11 C12 . 1.395(2) ?
C11 C16 . 1.395(2) ?
C12 C13 . 1.386(2) ?
C12 H12 . 0.9300 ?
C13 C14 . 1.392(3) ?
C13 H13 . 0.9300 ?
C14 C15 . 1.397(2) ?
C14 C17 . 1.516(2) ?
C15 C16 . 1.393(3) ?
C15 H15 . 0.9300 ?
C16 H16 . 0.9300 ?
C17 H17 . 0.9800 ?
C18 C19 . 1.515(3) ?
C18 H18A . 0.9700 ?
C18 H18B . 0.9700 ?
C19 C20 . 1.510(3) ?
C19 H19A . 0.9700 ?
C19 H19B . 0.9700 ?
C21 C26 . 1.385(3) ?
C21 C22 . 1.387(3) ?
C22 C23 . 1.384(3) ?
C22 H22 . 0.9300 ?
C23 C24 . 1.374(4) ?
C23 H23 . 0.9300 ?
C24 C25 . 1.378(4) ?
C24 H24 . 0.9300 ?
C25 C26 . 1.386(3) ?
C25 H25 . 0.9300 ?
C26 H26 . 0.9300 ?

loop_
_geom_hbond_atom_site_label_D
_geom_hbond_atom_site_label_H
_geom_hbond_atom_site_label_A
_geom_hbond_site_symmetry_A
_geom_hbond_distance_DH
_geom_hbond_distance_HA
_geom_hbond_distance_DA
_geom_hbond_angle_DHA
_geom_hbond_publ_flag
C19 H19A O1 4_655 0.97 2.46 3.353(3) 152.8 yes
C17 H17 S1 1_655 0.98 2.62 3.5094(19) 151.4 yes
C13 H13 O1 7_665 0.93 2.52 3.280(2) 138.5 yes

loop_
_geom_torsion_atom_site_label_1
_geom_torsion_atom_site_label_2
_geom_torsion_atom_site_label_3
_geom_torsion_atom_site_label_4
_geom_torsion_site_symmetry_1
_geom_torsion_site_symmetry_2
_geom_torsion_site_symmetry_3
_geom_torsion_site_symmetry_4
_geom_torsion
_geom_torsion_publ_flag
C4 N1 C1 C11 . . . . -72.6(2) ?
C5 N1 C1 C11 . . . . 103.92(18) ?
C4 N1 C1 S1 . . . . 57.5(2) ?
C5 N1 C1 S1 . . . . -126.00(15) ?
C2 S1 C1 N1 . . . . -37.28(14) ?
C2 S1 C1 C11 . . . . 93.55(14) ?
C1 S1 C2 C3 . . . . -17.14(16) ?
S1 C2 C3 C4 . . . . 63.06(19) ?
C5 N1 C4 O1 . . . . -6.2(3) ?
C1 N1 C4 O1 . . . . 170.11(18) ?
C5 N1 C4 C3 . . . . 172.13(17) ?
C1 N1 C4 C3 . . . . -11.5(3) ?
C2 C3 C4 O1 . . . . 125.2(2) ?
C2 C3 C4 N1 . . . . -53.2(2) ?
C4 N1 C5 C10 . . . . 132.03(19) ?
C1 N1 C5 C10 . . . . -44.4(2) ?
C4 N1 C5 C6 . . . . -50.7(3) ?
C1 N1 C5 C6 . . . . 132.83(18) ?
C10 C5 C6 C7 . . . . -1.3(3) ?
N1 C5 C6 C7 . . . . -178.50(17) ?
C5 C6 C7 C8 . . . . 1.6(3) ?
C6 C7 C8 C9 . . . . -0.3(3) ?
C7 C8 C9 C10 . . . . -1.4(3) ?
C6 C5 C10 C9 . . . . -0.4(3) ?
N1 C5 C10 C9 . . . . 176.87(18) ?
C8 C9 C10 C5 . . . . 1.7(3) ?
N1 C1 C11 C12 . . . . 177.14(15) ?
S1 C1 C11 C12 . . . . 47.7(2) ?
N1 C1 C11 C16 . . . . -6.1(2) ?
S1 C1 C11 C16 . . . . -135.58(15) ?
C16 C11 C12 C13 . . . . 0.9(3) ?
C1 C11 C12 C13 . . . . 177.79(16) ?
C11 C12 C13 C14 . . . . 0.7(3) ?
C12 C13 C14 C15 . . . . -1.4(3) ?
C12 C13 C14 C17 . . . . 177.14(15) ?
C13 C14 C15 C16 . . . . 0.4(3) ?
C17 C14 C15 C16 . . . . -178.19(16) ?
C14 C15 C16 C11 . . . . 1.2(3) ?
C12 C11 C16 C15 . . . . -1.9(3) ?
C1 C11 C16 C15 . . . . -178.66(16) ?
C20 N2 C17 C14 . . . . -90.8(2) ?
C21 N2 C17 C14 . . . . 95.38(18) ?
C20 N2 C17 S2 . . . . 37.1(2) ?
C21 N2 C17 S2 . . . . -136.75(13) ?
C13 C14 C17 N2 . . . . 25.7(2) ?
C15 C14 C17 N2 . . . . -155.73(16) ?
C13 C14 C17 S2 . . . . -101.90(17) ?
C15 C14 C17 S2 . . . . 76.68(18) ?
C18 S2 C17 N2 . . . . -59.40(14) ?
C18 S2 C17 C14 . . . . 69.93(14) ?
C17 S2 C18 C19 . . . . 57.69(16) ?
S2 C18 C19 C20 . . . . -33.8(3) ?
C21 N2 C20 O2 . . . . -6.6(3) ?
C17 N2 C20 O2 . . . . 179.90(19) ?
C21 N2 C20 C19 . . . . 172.13(18) ?
C17 N2 C20 C19 . . . . -1.4(3) ?
C18 C19 C20 O2 . . . . 178.1(2) ?
C18 C19 C20 N2 . . . . -0.6(3) ?
C20 N2 C21 C26 . . . . -61.7(2) ?
C17 N2 C21 C26 . . . . 112.5(2) ?
C20 N2 C21 C22 . . . . 124.0(2) ?
C17 N2 C21 C22 . . . . -61.8(2) ?
C26 C21 C22 C23 . . . . -0.9(3) ?
N2 C21 C22 C23 . . . . 173.43(18) ?
C21 C22 C23 C24 . . . . 0.9(3) ?
C22 C23 C24 C25 . . . . -0.3(3) ?
C23 C24 C25 C26 . . . . -0.2(3) ?
C22 C21 C26 C25 . . . . 0.4(3) ?
N2 C21 C26 C25 . . . . -173.87(19) ?
C24 C25 C26 C21 . . . . 0.2(3) ?

_cod_database_fobs_code 2243968
